data_7051953
loop_
_publ_author_name
'Habashneh, Almeqdad'
'Jablonski, Chester R.'
'Collins, Julie'
'Georghiou, Paris E.'

_publ_section_title
;
 Reactions of thiacalix[4]arene 1,3-bistriflate: formation of
 thiacalix[2]phenoxathiins---structural and complexation studies
;
_journal_issue 9
_journal_name_full 'New Journal of Chemistry'
_journal_page_first 1590
_journal_paper_doi 10.1039/b801483c
_journal_volume 32
_journal_year 2008
_chemical_formula_sum 'C42.35 H46.35 Cl1.05 F6 O8 S6'
_chemical_formula_weight 1026.95
_chemical_name_systematic
;
?
;
_space_group_IT_number 2
_symmetry_cell_setting triclinic
_symmetry_space_group_name_Hall '-P 1'
_symmetry_space_group_name_H-M 'P -1'
_atom_sites_solution_hydrogens geom
_atom_sites_solution_primary direct
_atom_sites_solution_secondary difmap
_audit_creation_method SHELXL-97
_cell_angle_alpha 110.835(2)
_cell_angle_beta 98.568(2)
_cell_angle_gamma 104.848(2)
_cell_formula_units_Z 4
_cell_length_a 13.1289(15)
_cell_length_b 19.649(3)
_cell_length_c 22.054(3)
_cell_measurement_reflns_used 24087
_cell_measurement_temperature 113(2)
_cell_measurement_theta_max 30.7
_cell_measurement_theta_min 2.0
_cell_volume 4954.8(12)
_computing_cell_refinement 'CrystalClear (Rigaku/MSC Inc., 2005)'
_computing_data_collection 'CrystalClear (Rigaku/MSC Inc., 2005)'
_computing_data_reduction 'CrystalClear (Rigaku/MSC Inc., 2005)'
_computing_molecular_graphics 'CrystalStructure 3.7.0'
_computing_publication_material 'CrystalStructure 3.7.0'
_computing_structure_refinement 'SHELXL-97 (Sheldrick, 1997)'
_computing_structure_solution 'SHELXS-97 (Sheldrick, 1990)'
_diffrn_ambient_temperature 113(2)
_diffrn_detector_area_resol_mean 14.63
_diffrn_measured_fraction_theta_full 0.990
_diffrn_measured_fraction_theta_max 0.990
_diffrn_measurement_device_type 'Rigaku Saturn'
_diffrn_measurement_method \w
_diffrn_radiation_monochromator graphite
_diffrn_radiation_source 'fine-focus sealed tube'
_diffrn_radiation_type MoK\a
_diffrn_radiation_wavelength 0.71070
_diffrn_reflns_av_R_equivalents 0.0318
_diffrn_reflns_av_sigmaI/netI 0.0483
_diffrn_reflns_limit_h_max 16
_diffrn_reflns_limit_h_min -15
_diffrn_reflns_limit_k_max 20
_diffrn_reflns_limit_k_min -24
_diffrn_reflns_limit_l_max 27
_diffrn_reflns_limit_l_min -27
_diffrn_reflns_number 42658
_diffrn_reflns_theta_full 26.50
_diffrn_reflns_theta_max 26.50
_diffrn_reflns_theta_min 2.05
_exptl_absorpt_coefficient_mu 0.400
_exptl_absorpt_correction_T_max 0.9697
_exptl_absorpt_correction_T_min 0.9198
_exptl_absorpt_correction_type numerical
_exptl_crystal_colour colorless
_exptl_crystal_density_diffrn 1.373
_exptl_crystal_density_method 'not measured'
_exptl_crystal_description prism
_exptl_crystal_F_000 2123
_exptl_crystal_size_max 0.40
_exptl_crystal_size_mid 0.20
_exptl_crystal_size_min 0.10
_refine_diff_density_max 2.895
_refine_diff_density_min -1.915
_refine_diff_density_rms 0.120
_refine_ls_extinction_method none
_refine_ls_goodness_of_fit_ref 1.065
_refine_ls_hydrogen_treatment constr
_refine_ls_matrix_type full
_refine_ls_number_parameters 1117
_refine_ls_number_reflns 20324
_refine_ls_number_restraints 0
_refine_ls_restrained_S_all 1.065
_refine_ls_R_factor_all 0.0944
_refine_ls_R_factor_gt 0.0862
_refine_ls_shift/su_max 0.001
_refine_ls_shift/su_mean 0.000
_refine_ls_structure_factor_coef Fsqd
_refine_ls_weighting_details 'calc w=1/[\s^2^(Fo^2^)+(0.1413P)^2^+12.5253P] where P=(Fo^2^+2Fc^2^)/3'
_refine_ls_weighting_scheme calc
_refine_ls_wR_factor_gt 0.2452
_refine_ls_wR_factor_ref 0.2550
_reflns_number_gt 17828
_reflns_number_total 20324
_reflns_threshold_expression >2sigma(I)
_cod_data_source_file b801483c.txt
_cod_data_source_block shelxl1
_cod_depositor_comments
;
The following automatic conversions were performed:
'_exptl_absorpt_correction_type' value 'Numerical' changed to 'numerical'
according to '/home/saulius/struct/CIF-dictionaries/cif_core.dic'
dictionary named 'cif_core.dic' version 2.4.1 from 2010-06-29.

Automatic conversion script
Id: cif_fix_enum 1527 2010-12-29 10:47:43Z saulius 
;
_cod_original_cell_volume 4954.7(11)
_cod_original_formula_sum 'C42.35 H46.35 Cl1.05 F6 O8 S6 '
_cod_database_code 7051953

loop_
_symmetry_equiv_pos_as_xyz
'x, y, z'
'-x, -y, -z'

loop_
_atom_site_label
_atom_site_type_symbol
_atom_site_fract_x
_atom_site_fract_y
_atom_site_fract_z
_atom_site_U_iso_or_equiv
_atom_site_adp_type
_atom_site_occupancy
_atom_site_symmetry_multiplicity
_atom_site_calc_flag
_atom_site_refinement_flags
_atom_site_disorder_assembly
_atom_site_disorder_group
Cl1 Cl 1.2038(3) 1.9700(2) 0.3673(2) 0.1077(11) Uani 0.70 1 d P . .
Cl2 Cl 1.1706(5) 1.8212(3) 0.2721(2) 0.1356(16) Uani 0.70 1 d P . .
Cl3 Cl 0.9939(3) 1.8788(2) 0.2788(2) 0.0984(10) Uani 0.70 1 d P . .
S1 S 0.98221(8) 1.41686(6) 0.62260(5) 0.0270(2) Uani 1 1 d . . .
S2 S 0.90164(8) 1.38157(6) 0.35950(5) 0.0253(2) Uani 1 1 d . . .
S3 S 0.56435(8) 1.11049(6) 0.27846(5) 0.0228(2) Uani 1 1 d . . .
S4 S 0.64161(8) 1.14015(6) 0.54124(5) 0.0254(2) Uani 1 1 d . . .
S5 S 0.74848(9) 1.34433(6) 0.68014(5) 0.0285(2) Uani 1 1 d . . .
S6 S 0.47468(9) 1.19947(6) 0.45488(5) 0.0295(2) Uani 1 1 d . . .
S7 S 0.37870(10) 0.89922(6) -0.11129(5) 0.0304(2) Uani 1 1 d . . .
S8 S 0.36905(8) 0.60967(6) -0.27044(5) 0.0243(2) Uani 1 1 d . . .
S9 S 0.60538(8) 0.60687(6) -0.04124(5) 0.0263(2) Uani 1 1 d . . .
S10 S 0.57420(9) 0.88730(6) 0.11968(5) 0.0285(2) Uani 1 1 d . . .
S11 S 0.68295(8) 0.67435(6) -0.15845(5) 0.0277(2) Uani 1 1 d . . .
S12 S 0.78397(9) 0.83165(6) 0.08199(5) 0.0296(2) Uani 1 1 d . . .
F1 F 0.3547(2) 1.13937(17) 0.33066(13) 0.0415(6) Uani 1 1 d . . .
F2 F 0.4574(2) 1.25861(17) 0.36643(15) 0.0428(7) Uani 1 1 d . . .
F3 F 0.3137(2) 1.22954(19) 0.40162(16) 0.0472(7) Uani 1 1 d . . .
F4 F 0.6022(4) 1.3957(3) 0.6370(2) 0.112(2) Uani 1 1 d . . .
F5 F 0.6847(4) 1.4567(2) 0.74035(16) 0.0658(10) Uani 1 1 d . . .
F6 F 0.7637(5) 1.4722(2) 0.6650(2) 0.0899(15) Uani 1 1 d . . .
F7 F 0.6294(2) 0.7176(2) -0.25491(16) 0.0498(8) Uani 1 1 d . . .
F8 F 0.5958(2) 0.5940(2) -0.28878(14) 0.0479(7) Uani 1 1 d . . .
F9 F 0.7619(3) 0.6714(2) -0.25915(17) 0.0563(9) Uani 1 1 d . . .
F10 F 0.8264(2) 0.70474(16) 0.06735(15) 0.0438(7) Uani 1 1 d . . .
F11 F 0.8795(3) 0.7539(2) 0.00009(16) 0.0570(9) Uani 1 1 d . . .
F12 F 0.9665(2) 0.8073(2) 0.10465(17) 0.0537(8) Uani 1 1 d . . .
O1 O 0.5758(2) 1.18498(16) 0.42751(14) 0.0250(6) Uani 1 1 d . . .
O2 O 0.7500(2) 1.31397(16) 0.60380(13) 0.0252(6) Uani 1 1 d . . .
O3 O 0.8460(2) 1.37371(17) 0.48673(15) 0.0278(6) Uani 1 1 d . . .
H91 H 0.8130 1.3608 0.4435 0.029 Uiso 1 1 d . . .
O4 O 0.6840(2) 1.28167(16) 0.34879(14) 0.0249(6) Uani 1 1 d . . .
H92 H 0.6266 1.2430 0.3386 0.029 Uiso 1 1 d . . .
O5 O 0.4583(2) 0.78353(17) -0.19775(15) 0.0281(6) Uani 1 1 d . . .
H89 H 0.4747 0.7404 -0.2273 0.029 Uiso 1 1 d . . .
O6 O 0.5632(2) 0.66762(16) -0.14983(14) 0.0250(6) Uani 1 1 d . . .
O7 O 0.6734(2) 0.77874(16) 0.02665(14) 0.0268(6) Uani 1 1 d . . .
O8 O 0.7108(3) 0.60975(19) -0.15759(16) 0.0330(7) Uani 1 1 d . . .
O9 O 0.7488(3) 0.75169(19) -0.11802(18) 0.0394(8) Uani 1 1 d . . .
O10 O 0.7735(3) 0.83973(18) 0.14723(14) 0.0330(7) Uani 1 1 d . . .
O11 O 0.8299(3) 0.8949(2) 0.06656(18) 0.0428(8) Uani 1 1 d . . .
O12 O 0.5351(2) 0.86454(18) -0.02215(14) 0.0297(6) Uani 1 1 d . . .
H90 H 0.5187 0.8668 -0.0628 0.029 Uiso 1 1 d . . .
O13 O 0.5130(3) 1.2748(2) 0.50676(17) 0.0449(9) Uani 1 1 d . . .
O14 O 0.4092(3) 1.1335(2) 0.46020(16) 0.0363(7) Uani 1 1 d . . .
O15 O 0.8554(3) 1.3794(2) 0.72347(16) 0.0445(8) Uani 1 1 d . . .
O16 O 0.6690(4) 1.2897(2) 0.6903(2) 0.0581(11) Uani 1 1 d . . .
C1 C 0.7457(3) 1.2392(2) 0.32019(18) 0.0220(7) Uani 1 1 d . . .
C2 C 0.7051(3) 1.1590(2) 0.28743(18) 0.0202(7) Uani 1 1 d . . .
C3 C 0.7719(3) 1.1183(2) 0.26045(19) 0.0234(8) Uani 1 1 d . . .
H1 H 0.7431 1.0635 0.2386 0.028 Uiso 1 1 calc R . .
C4 C 0.8803(3) 1.1561(2) 0.2648(2) 0.0242(8) Uani 1 1 d . . .
C5 C 0.9181(3) 1.2368(2) 0.2956(2) 0.0244(8) Uani 1 1 d . . .
H2 H 0.9906 1.2640 0.2977 0.029 Uiso 1 1 calc R . .
C6 C 0.8528(3) 1.2784(2) 0.32321(19) 0.0225(8) Uani 1 1 d . . .
C7 C 0.9519(4) 1.1112(3) 0.2324(2) 0.0316(9) Uani 1 1 d . . .
C8 C 0.9296(8) 1.0987(6) 0.1583(4) 0.097(3) Uani 1 1 d . . .
H3 H 0.8696 1.0500 0.1310 0.116 Uiso 1 1 calc R . .
H4 H 0.9955 1.0965 0.1431 0.116 Uiso 1 1 calc R . .
H5 H 0.9094 1.1415 0.1535 0.116 Uiso 1 1 calc R . .
C9 C 0.9253(5) 1.0332(3) 0.2353(3) 0.0475(13) Uani 1 1 d . . .
H6 H 0.9709 1.0379 0.2771 0.057 Uiso 1 1 calc R . .
H7 H 0.9397 0.9967 0.1966 0.057 Uiso 1 1 calc R . .
H8 H 0.8480 1.0142 0.2342 0.057 Uiso 1 1 calc R . .
C10 C 1.0723(5) 1.1550(4) 0.2692(6) 0.108(4) Uani 1 1 d . . .
H9 H 1.1035 1.1894 0.2487 0.129 Uiso 1 1 calc R . .
H10 H 1.1115 1.1181 0.2659 0.129 Uiso 1 1 calc R . .
H11 H 1.0795 1.1856 0.3167 0.129 Uiso 1 1 calc R . .
C11 C 0.9943(3) 1.4028(2) 0.4365(2) 0.0231(8) Uani 1 1 d . . .
C12 C 0.9547(3) 1.3994(2) 0.49134(19) 0.0211(7) Uani 1 1 d . . .
C13 C 1.0301(3) 1.4220(2) 0.55227(19) 0.0232(8) Uani 1 1 d . . .
C14 C 1.1422(3) 1.4447(2) 0.5573(2) 0.0239(8) Uani 1 1 d . . .
H12 H 1.1923 1.4603 0.5995 0.029 Uiso 1 1 calc R . .
C15 C 1.1828(3) 1.4452(2) 0.5028(2) 0.0229(8) Uani 1 1 d . . .
C16 C 1.1058(3) 1.4250(2) 0.4425(2) 0.0242(8) Uani 1 1 d . . .
H13 H 1.1308 1.4266 0.4046 0.029 Uiso 1 1 calc R . .
C17 C 1.3059(3) 1.4679(2) 0.5083(2) 0.0281(8) Uani 1 1 d . . .
C18 C 1.3265(4) 1.4311(3) 0.4393(2) 0.0406(11) Uani 1 1 d . . .
H14 H 1.3327 1.3804 0.4324 0.049 Uiso 1 1 calc R . .
H15 H 1.3945 1.4645 0.4373 0.049 Uiso 1 1 calc R . .
H16 H 1.2655 1.4250 0.4039 0.049 Uiso 1 1 calc R . .
C19 C 1.3625(4) 1.4399(3) 0.5563(2) 0.0354(10) Uani 1 1 d . . .
H17 H 1.3864 1.4802 0.6023 0.042 Uiso 1 1 calc R . .
H18 H 1.4261 1.4287 0.5424 0.042 Uiso 1 1 calc R . .
H19 H 1.3111 1.3929 0.5547 0.042 Uiso 1 1 calc R . .
C20 C 1.3544(3) 1.5560(3) 0.5353(3) 0.0378(11) Uani 1 1 d . . .
H20 H 1.3510 1.5714 0.4976 0.045 Uiso 1 1 calc R . .
H21 H 1.4307 1.5733 0.5611 0.045 Uiso 1 1 calc R . .
H22 H 1.3125 1.5797 0.5646 0.045 Uiso 1 1 calc R . .
C21 C 0.8222(3) 1.2737(2) 0.58326(19) 0.0229(8) Uani 1 1 d . . .
C22 C 0.7808(3) 1.1927(2) 0.5514(2) 0.0250(8) Uani 1 1 d . . .
C23 C 0.8496(4) 1.1540(2) 0.5246(2) 0.0294(9) Uani 1 1 d . . .
H23 H 0.8223 1.0992 0.5028 0.035 Uiso 1 1 calc R . .
C24 C 0.9565(4) 1.1924(3) 0.5285(2) 0.0302(9) Uani 1 1 d . . .
C25 C 0.9961(3) 1.2724(2) 0.5621(2) 0.0275(8) Uani 1 1 d . . .
H24 H 1.0700 1.2996 0.5668 0.033 Uiso 1 1 calc R . .
C26 C 0.9296(3) 1.3138(2) 0.58914(19) 0.0249(8) Uani 1 1 d . . .
C27 C 1.0284(4) 1.1483(3) 0.4946(3) 0.0442(12) Uani 1 1 d . . .
C28 C 1.0570(7) 1.1047(5) 0.5414(4) 0.076 Uiso 1 1 d . . .
H25 H 1.1245 1.1381 0.5771 0.091 Uiso 1 1 calc R . .
H26 H 1.0670 1.0565 0.5139 0.091 Uiso 1 1 calc R . .
H27 H 0.9970 1.0930 0.5617 0.091 Uiso 1 1 calc R . .
C29 C 0.9675(7) 1.0853(5) 0.4313(4) 0.076 Uiso 1 1 d . . .
H28 H 0.9383 1.0384 0.4384 0.091 Uiso 1 1 calc R . .
H29 H 1.0156 1.0769 0.4014 0.091 Uiso 1 1 calc R . .
H30 H 0.9070 1.0975 0.4107 0.091 Uiso 1 1 calc R . .
C30 C 1.1412(6) 1.2003(5) 0.5039(4) 0.076 Uiso 1 1 d . . .
H31 H 1.1410 1.2169 0.4670 0.091 Uiso 1 1 calc R . .
H32 H 1.1929 1.1721 0.5040 0.091 Uiso 1 1 calc R . .
H33 H 1.1632 1.2457 0.5468 0.091 Uiso 1 1 calc R . .
C31 C 0.6048(3) 0.9627(2) 0.36275(19) 0.0232(8) Uani 1 1 d . . .
C32 C 0.6155(3) 1.0063(2) 0.4312(2) 0.0243(8) Uani 1 1 d . . .
H34 H 0.6276 0.9848 0.4629 0.029 Uiso 1 1 calc R . .
C33 C 0.6085(3) 1.0805(2) 0.45330(19) 0.0233(8) Uani 1 1 d . . .
C34 C 0.5853(3) 1.1098(2) 0.40582(19) 0.0219(7) Uani 1 1 d . . .
C35 C 0.5790(3) 1.0700(2) 0.33844(19) 0.0223(7) Uani 1 1 d . . .
C36 C 0.5892(3) 0.9972(2) 0.31842(19) 0.0228(8) Uani 1 1 d . . .
H35 H 0.5854 0.9697 0.2725 0.027 Uiso 1 1 calc R . .
C37 C 0.6165(4) 0.8827(2) 0.3363(2) 0.0282(9) Uani 1 1 d . . .
C38 C 0.6199(4) 0.8503(3) 0.3901(2) 0.0369(10) Uani 1 1 d . . .
H36 H 0.6958 0.8659 0.4158 0.044 Uiso 1 1 calc R . .
H37 H 0.5889 0.7938 0.3683 0.044 Uiso 1 1 calc R . .
H38 H 0.5771 0.8705 0.4205 0.044 Uiso 1 1 calc R . .
C39 C 0.7238(5) 0.8902(3) 0.3142(3) 0.0447(12) Uani 1 1 d . . .
H39 H 0.7087 0.8818 0.2667 0.054 Uiso 1 1 calc R . .
H40 H 0.7541 0.8516 0.3201 0.054 Uiso 1 1 calc R . .
H41 H 0.7767 0.9421 0.3418 0.054 Uiso 1 1 calc R . .
C40 C 0.5198(5) 0.8267(3) 0.2757(3) 0.0465(13) Uani 1 1 d . . .
H42 H 0.4606 0.8019 0.2912 0.056 Uiso 1 1 calc R . .
H43 H 0.5430 0.7871 0.2452 0.056 Uiso 1 1 calc R . .
H44 H 0.4937 0.8552 0.2519 0.056 Uiso 1 1 calc R . .
C41 C 0.2111(3) 0.6373(2) -0.2049(2) 0.0264(8) Uani 1 1 d . . .
H45 H 0.1764 0.5828 -0.2255 0.032 Uiso 1 1 calc R . .
C42 C 0.3082(3) 0.6697(2) -0.21759(19) 0.0230(8) Uani 1 1 d . . .
C43 C 0.3610(3) 0.7495(2) -0.18853(19) 0.0236(8) Uani 1 1 d . . .
C44 C 0.3120(3) 0.7966(2) -0.14786(19) 0.0246(8) Uani 1 1 d . . .
C45 C 0.2149(3) 0.7628(2) -0.1353(2) 0.0276(8) Uani 1 1 d . . .
H46 H 0.1828 0.7953 -0.1072 0.033 Uiso 1 1 calc R . .
C46 C 0.1633(3) 0.6833(2) -0.1623(2) 0.0280(8) Uani 1 1 d . . .
C47 C 0.0567(4) 0.6466(3) -0.1476(3) 0.0412(11) Uani 1 1 d . . .
C48 C 0.0425(7) 0.5668(5) -0.1538(4) 0.076 Uiso 1 1 d . . .
H47 H 0.0031 0.5299 -0.2001 0.091 Uiso 1 1 calc R . .
H48 H 0.0007 0.5561 -0.1230 0.091 Uiso 1 1 calc R . .
H49 H 0.1144 0.5617 -0.1423 0.091 Uiso 1 1 calc R . .
C49 C -0.0376(7) 0.6162(5) -0.2164(4) 0.076 Uiso 1 1 d . . .
H50 H -0.0678 0.6571 -0.2156 0.091 Uiso 1 1 calc R . .
H51 H -0.0959 0.5708 -0.2205 0.091 Uiso 1 1 calc R . .
H52 H -0.0064 0.6021 -0.2549 0.091 Uiso 1 1 calc R . .
C50 C 0.0244(7) 0.6975(5) -0.0980(4) 0.076 Uiso 1 1 d . . .
H53 H 0.0563 0.6997 -0.0540 0.091 Uiso 1 1 calc R . .
H54 H -0.0555 0.6793 -0.1077 0.091 Uiso 1 1 calc R . .
H55 H 0.0497 0.7491 -0.0976 0.091 Uiso 1 1 calc R . .
C51 C 0.4879(3) 0.5944(2) -0.1632(2) 0.0237(8) Uani 1 1 d . . .
C52 C 0.3980(3) 0.5609(2) -0.21913(19) 0.0229(8) Uani 1 1 d . . .
C53 C 0.3255(4) 0.4886(2) -0.2335(2) 0.0274(8) Uani 1 1 d . . .
H56 H 0.2645 0.4654 -0.2719 0.033 Uiso 1 1 calc R . .
C54 C 0.3392(4) 0.4490(2) -0.1931(2) 0.0274(8) Uani 1 1 d . . .
C55 C 0.4257(4) 0.4867(2) -0.1349(2) 0.0283(8) Uani 1 1 d . . .
H57 H 0.4348 0.4618 -0.1057 0.034 Uiso 1 1 calc R . .
C56 C 0.4996(3) 0.5602(2) -0.11829(19) 0.0240(8) Uani 1 1 d . . .
C57 C 0.3049(5) 0.3264(3) -0.1754(3) 0.0469(13) Uani 1 1 d . . .
H58 H 0.3426 0.2963 -0.2036 0.056 Uiso 1 1 calc R . .
H59 H 0.2460 0.2915 -0.1671 0.056 Uiso 1 1 calc R . .
H60 H 0.3569 0.3639 -0.1325 0.056 Uiso 1 1 calc R . .
C58 C 0.2569(4) 0.3688(2) -0.2113(2) 0.0358(10) Uani 1 1 d . . .
C59 C 0.1540(5) 0.3781(4) -0.1937(5) 0.077(2) Uani 1 1 d . . .
H61 H 0.1588 0.3838 -0.1473 0.093 Uiso 1 1 calc R . .
H62 H 0.0916 0.3324 -0.2244 0.093 Uiso 1 1 calc R . .
H63 H 0.1444 0.4241 -0.1980 0.093 Uiso 1 1 calc R . .
C60 C 0.2333(7) 0.3194(3) -0.2871(3) 0.076(2) Uani 1 1 d . . .
H64 H 0.1712 0.3265 -0.3117 0.091 Uiso 1 1 calc R . .
H65 H 0.2158 0.2648 -0.2952 0.091 Uiso 1 1 calc R . .
H66 H 0.2978 0.3355 -0.3026 0.091 Uiso 1 1 calc R . .
C61 C 0.5383(3) 0.6614(2) 0.01202(19) 0.0257(8) Uani 1 1 d . . .
C62 C 0.5798(3) 0.7420(2) 0.04222(19) 0.0241(8) Uani 1 1 d . . .
C63 C 0.5254(4) 0.7840(2) 0.08154(19) 0.0264(8) Uani 1 1 d . . .
C64 C 0.4291(3) 0.7437(2) 0.0918(2) 0.0284(8) Uani 1 1 d . . .
H67 H 0.3917 0.7723 0.1188 0.034 Uiso 1 1 calc R . .
C65 C 0.3865(4) 0.6637(3) 0.0641(2) 0.0299(9) Uani 1 1 d . . .
C66 C 0.4430(3) 0.6231(2) 0.0241(2) 0.0276(8) Uani 1 1 d . . .
H68 H 0.4159 0.5682 0.0047 0.033 Uiso 1 1 calc R . .
C67 C 0.2854(4) 0.6198(3) 0.0796(3) 0.0385(10) Uani 1 1 d . . .
C68 C 0.3256(5) 0.5925(4) 0.1327(3) 0.0626(18) Uani 1 1 d . . .
H69 H 0.3309 0.5411 0.1103 0.075 Uiso 1 1 calc R . .
H70 H 0.2739 0.5901 0.1603 0.075 Uiso 1 1 calc R . .
H71 H 0.3976 0.6289 0.1614 0.075 Uiso 1 1 calc R . .
C69 C 0.2139(5) 0.5478(4) 0.0177(3) 0.0660(19) Uani 1 1 d . . .
H72 H 0.1598 0.5607 -0.0078 0.079 Uiso 1 1 calc R . .
H73 H 0.1762 0.5083 0.0317 0.079 Uiso 1 1 calc R . .
H74 H 0.2595 0.5279 -0.0106 0.079 Uiso 1 1 calc R . .
C70 C 0.2214(7) 0.6714(4) 0.1086(5) 0.091(3) Uani 1 1 d . . .
H75 H 0.2489 0.6961 0.1578 0.109 Uiso 1 1 calc R . .
H76 H 0.1439 0.6405 0.0959 0.109 Uiso 1 1 calc R . .
H77 H 0.2299 0.7113 0.0910 0.109 Uiso 1 1 calc R . .
C71 C 0.4652(3) 0.8956(2) 0.0073(2) 0.0241(8) Uani 1 1 d . . .
C72 C 0.4697(3) 0.9067(2) 0.0743(2) 0.0265(8) Uani 1 1 d . . .
C73 C 0.3966(4) 0.9368(2) 0.1059(2) 0.0290(9) Uani 1 1 d . . .
H78 H 0.3994 0.9425 0.1508 0.035 Uiso 1 1 calc R . .
C74 C 0.3201(3) 0.9586(2) 0.0735(2) 0.0304(9) Uani 1 1 d . . .
C75 C 0.3177(3) 0.9484(2) 0.0073(2) 0.0298(9) Uani 1 1 d . . .
H79 H 0.2672 0.9637 -0.0159 0.036 Uiso 1 1 calc R . .
C76 C 0.3875(3) 0.9162(2) -0.0256(2) 0.0262(8) Uani 1 1 d . . .
C77 C 0.2387(4) 0.9925(3) 0.1063(3) 0.0390(11) Uani 1 1 d . . .
C78 C 0.2403(5) 0.9854(4) 0.1731(3) 0.0647(18) Uani 1 1 d . . .
H80 H 0.1865 0.9361 0.1652 0.078 Uiso 1 1 calc R . .
H81 H 0.2220 1.0280 0.2035 0.078 Uiso 1 1 calc R . .
H82 H 0.3133 0.9876 0.1935 0.078 Uiso 1 1 calc R . .
C79 C 0.2697(5) 1.0772(3) 0.1179(4) 0.073(2) Uani 1 1 d . . .
H83 H 0.3209 1.1093 0.1625 0.087 Uiso 1 1 calc R . .
H84 H 0.2038 1.0919 0.1154 0.087 Uiso 1 1 calc R . .
H85 H 0.3044 1.0849 0.0834 0.087 Uiso 1 1 calc R . .
C80 C 0.1227(4) 0.9487(4) 0.0605(3) 0.0540(15) Uani 1 1 d . . .
H86 H 0.1073 0.9734 0.0303 0.065 Uiso 1 1 calc R . .
H87 H 0.0705 0.9495 0.0880 0.065 Uiso 1 1 calc R . .
H88 H 0.1160 0.8951 0.0338 0.065 Uiso 1 1 calc R . .
C81 C 0.3951(4) 1.2066(3) 0.3830(2) 0.0336(9) Uani 1 1 d . . .
C82 C 0.6947(5) 1.4215(3) 0.6795(3) 0.0516(14) Uani 1 1 d . . .
C83 C 0.8683(4) 0.7695(3) 0.0614(2) 0.0380(10) Uani 1 1 d . . .
C84 C 0.6656(4) 0.6633(3) -0.2460(3) 0.0401(11) Uani 1 1 d . . .
C85 C 1.1008(10) 1.8968(7) 0.2845(6) 0.032(3) Uiso 0.35 1 d P . .
C86 C 1.1106(11) 1.8769(8) 0.3226(7) 0.037(3) Uiso 0.35 1 d P . .

loop_
_atom_site_aniso_label
_atom_site_aniso_U_11
_atom_site_aniso_U_22
_atom_site_aniso_U_33
_atom_site_aniso_U_23
_atom_site_aniso_U_13
_atom_site_aniso_U_12
Cl1 0.089(2) 0.087(2) 0.144(3) 0.057(2) 0.015(2) 0.0201(18)
Cl2 0.162(4) 0.127(3) 0.125(3) 0.034(3) 0.049(3) 0.080(3)
Cl3 0.081(2) 0.088(2) 0.118(3) 0.0361(19) 0.0058(18) 0.0363(17)
S1 0.0274(5) 0.0218(5) 0.0233(5) 0.0024(4) 0.0076(4) 0.0038(4)
S2 0.0243(5) 0.0184(5) 0.0277(5) 0.0080(4) -0.0012(4) 0.0054(4)
S3 0.0206(4) 0.0230(5) 0.0228(4) 0.0101(4) 0.0037(4) 0.0043(4)
S4 0.0259(5) 0.0248(5) 0.0204(5) 0.0058(4) 0.0076(4) 0.0047(4)
S5 0.0365(6) 0.0237(5) 0.0238(5) 0.0068(4) 0.0132(4) 0.0091(4)
S6 0.0295(5) 0.0329(6) 0.0259(5) 0.0086(4) 0.0086(4) 0.0144(4)
S7 0.0447(6) 0.0200(5) 0.0252(5) 0.0088(4) 0.0077(4) 0.0102(4)
S8 0.0294(5) 0.0241(5) 0.0228(5) 0.0101(4) 0.0078(4) 0.0134(4)
S9 0.0293(5) 0.0231(5) 0.0215(5) 0.0042(4) 0.0025(4) 0.0105(4)
S10 0.0354(5) 0.0208(5) 0.0228(5) 0.0036(4) 0.0025(4) 0.0096(4)
S11 0.0263(5) 0.0300(5) 0.0293(5) 0.0134(4) 0.0088(4) 0.0112(4)
S12 0.0300(5) 0.0253(5) 0.0266(5) 0.0086(4) 0.0045(4) 0.0030(4)
F1 0.0351(14) 0.0465(17) 0.0325(14) 0.0079(12) 0.0035(11) 0.0120(12)
F2 0.0386(15) 0.0467(17) 0.0561(18) 0.0316(14) 0.0140(13) 0.0194(13)
F3 0.0364(15) 0.062(2) 0.0545(18) 0.0245(15) 0.0163(13) 0.0319(15)
F4 0.113(4) 0.125(4) 0.062(2) -0.024(3) -0.019(2) 0.097(3)
F5 0.102(3) 0.062(2) 0.0402(17) 0.0073(16) 0.0269(18) 0.053(2)
F6 0.154(5) 0.058(2) 0.106(3) 0.055(2) 0.070(3) 0.063(3)
F7 0.0456(17) 0.074(2) 0.0553(18) 0.0465(17) 0.0200(14) 0.0278(16)
F8 0.0439(16) 0.067(2) 0.0305(14) 0.0115(14) 0.0135(12) 0.0245(15)
F9 0.0387(16) 0.098(3) 0.0539(19) 0.0442(19) 0.0260(14) 0.0309(17)
F10 0.0436(16) 0.0355(15) 0.0497(17) 0.0154(13) 0.0064(13) 0.0154(13)
F11 0.0512(19) 0.087(3) 0.0424(17) 0.0249(17) 0.0243(15) 0.0345(18)
F12 0.0293(15) 0.065(2) 0.0549(19) 0.0212(16) -0.0004(13) 0.0091(14)
O1 0.0245(14) 0.0214(14) 0.0280(14) 0.0070(11) 0.0084(11) 0.0098(11)
O2 0.0264(14) 0.0283(15) 0.0206(13) 0.0078(11) 0.0094(11) 0.0104(12)
O3 0.0176(13) 0.0303(15) 0.0303(15) 0.0085(12) 0.0038(11) 0.0069(11)
O4 0.0234(13) 0.0206(14) 0.0290(14) 0.0068(11) 0.0076(11) 0.0092(11)
O5 0.0252(14) 0.0251(15) 0.0339(15) 0.0128(12) 0.0087(12) 0.0067(12)
O6 0.0252(14) 0.0225(14) 0.0285(14) 0.0099(11) 0.0079(11) 0.0103(11)
O7 0.0298(15) 0.0240(14) 0.0224(13) 0.0074(11) 0.0052(11) 0.0063(12)
O8 0.0327(16) 0.0369(17) 0.0385(17) 0.0176(14) 0.0153(13) 0.0201(14)
O9 0.0326(17) 0.0338(18) 0.0476(19) 0.0173(15) 0.0088(15) 0.0049(14)
O10 0.0356(16) 0.0313(16) 0.0235(14) 0.0073(12) 0.0032(12) 0.0061(13)
O11 0.0444(19) 0.0323(18) 0.0429(19) 0.0177(15) 0.0063(15) -0.0016(15)
O12 0.0351(16) 0.0337(16) 0.0256(14) 0.0111(12) 0.0134(12) 0.0187(13)
O13 0.046(2) 0.043(2) 0.0337(17) -0.0015(15) 0.0076(15) 0.0225(17)
O14 0.0294(16) 0.048(2) 0.0380(17) 0.0227(15) 0.0128(13) 0.0134(14)
O15 0.047(2) 0.054(2) 0.0236(15) 0.0073(15) 0.0066(14) 0.0171(17)
O16 0.080(3) 0.040(2) 0.046(2) 0.0155(17) 0.035(2) -0.001(2)
C1 0.0226(18) 0.0239(19) 0.0186(17) 0.0081(15) 0.0034(14) 0.0087(15)
C2 0.0197(17) 0.0206(18) 0.0196(17) 0.0085(14) 0.0032(14) 0.0063(14)
C3 0.0262(19) 0.0198(18) 0.0254(19) 0.0105(15) 0.0054(15) 0.0088(15)
C4 0.0240(19) 0.0212(19) 0.0280(19) 0.0101(16) 0.0056(15) 0.0095(15)
C5 0.0207(18) 0.0233(19) 0.0272(19) 0.0103(16) 0.0038(15) 0.0056(15)
C6 0.0225(18) 0.0180(18) 0.0238(18) 0.0072(15) 0.0021(15) 0.0058(15)
C7 0.031(2) 0.027(2) 0.041(2) 0.0130(19) 0.0137(19) 0.0158(18)
C8 0.169(9) 0.154(8) 0.085(5) 0.092(6) 0.097(6) 0.146(8)
C9 0.058(3) 0.035(3) 0.062(3) 0.019(2) 0.030(3) 0.029(2)
C10 0.025(3) 0.035(3) 0.205(10) -0.012(5) 0.021(4) 0.012(2)
C11 0.0223(18) 0.0156(17) 0.0254(19) 0.0040(15) 0.0013(15) 0.0057(14)
C12 0.0144(16) 0.0168(17) 0.0267(19) 0.0043(15) 0.0037(14) 0.0039(14)
C13 0.0216(18) 0.0178(18) 0.0228(18) 0.0031(15) 0.0046(15) 0.0032(14)
C14 0.0195(18) 0.0204(19) 0.0241(18) 0.0028(15) 0.0017(15) 0.0057(15)
C15 0.0200(18) 0.0184(18) 0.0270(19) 0.0067(15) 0.0038(15) 0.0063(14)
C16 0.0245(19) 0.0199(18) 0.0269(19) 0.0078(15) 0.0077(15) 0.0075(15)
C17 0.0205(19) 0.030(2) 0.032(2) 0.0094(17) 0.0069(16) 0.0089(16)
C18 0.030(2) 0.052(3) 0.039(3) 0.013(2) 0.011(2) 0.019(2)
C19 0.025(2) 0.043(3) 0.043(3) 0.020(2) 0.0070(18) 0.0153(19)
C20 0.0179(19) 0.032(2) 0.060(3) 0.015(2) 0.0094(19) 0.0071(17)
C21 0.0264(19) 0.0238(19) 0.0197(17) 0.0085(15) 0.0068(15) 0.0104(16)
C22 0.0258(19) 0.025(2) 0.0234(18) 0.0104(16) 0.0068(15) 0.0074(16)
C23 0.031(2) 0.0209(19) 0.030(2) 0.0048(16) 0.0065(17) 0.0076(17)
C24 0.029(2) 0.032(2) 0.031(2) 0.0118(18) 0.0101(17) 0.0135(18)
C25 0.0233(19) 0.029(2) 0.027(2) 0.0084(17) 0.0046(16) 0.0085(16)
C26 0.0256(19) 0.024(2) 0.0192(18) 0.0043(15) 0.0029(15) 0.0081(16)
C27 0.033(2) 0.032(2) 0.063(3) 0.008(2) 0.019(2) 0.015(2)
C31 0.0237(18) 0.0211(19) 0.0226(18) 0.0081(15) 0.0068(15) 0.0050(15)
C32 0.0265(19) 0.0210(19) 0.0235(19) 0.0076(15) 0.0077(15) 0.0063(15)
C33 0.0214(18) 0.0213(19) 0.0212(18) 0.0050(15) 0.0067(15) 0.0023(15)
C34 0.0186(17) 0.0188(18) 0.0251(19) 0.0054(15) 0.0063(14) 0.0059(14)
C35 0.0204(17) 0.0240(19) 0.0205(18) 0.0088(15) 0.0048(14) 0.0052(15)
C36 0.0213(18) 0.0194(18) 0.0223(18) 0.0057(15) 0.0062(14) 0.0023(14)
C37 0.041(2) 0.022(2) 0.0241(19) 0.0101(16) 0.0134(18) 0.0113(17)
C38 0.051(3) 0.035(2) 0.034(2) 0.018(2) 0.015(2) 0.022(2)
C39 0.059(3) 0.029(2) 0.059(3) 0.020(2) 0.035(3) 0.023(2)
C40 0.071(4) 0.015(2) 0.038(3) 0.0094(19) -0.001(2) 0.001(2)
C41 0.028(2) 0.0207(19) 0.031(2) 0.0119(16) 0.0065(16) 0.0079(16)
C42 0.0254(19) 0.0235(19) 0.0230(18) 0.0096(15) 0.0072(15) 0.0124(16)
C43 0.0223(18) 0.026(2) 0.0238(18) 0.0130(16) 0.0021(15) 0.0085(15)
C44 0.031(2) 0.0191(18) 0.0221(18) 0.0067(15) 0.0016(16) 0.0108(16)
C45 0.032(2) 0.029(2) 0.0255(19) 0.0110(17) 0.0087(16) 0.0149(17)
C46 0.028(2) 0.029(2) 0.031(2) 0.0147(17) 0.0106(17) 0.0115(17)
C47 0.039(3) 0.038(3) 0.060(3) 0.026(2) 0.030(2) 0.017(2)
C51 0.028(2) 0.0174(18) 0.0263(19) 0.0063(15) 0.0105(16) 0.0113(15)
C52 0.029(2) 0.0210(18) 0.0209(18) 0.0068(15) 0.0074(15) 0.0139(16)
C53 0.033(2) 0.0206(19) 0.0239(19) 0.0041(15) 0.0034(16) 0.0102(16)
C54 0.035(2) 0.0204(19) 0.0259(19) 0.0078(16) 0.0068(17) 0.0101(17)
C55 0.037(2) 0.024(2) 0.0238(19) 0.0084(16) 0.0081(17) 0.0123(17)
C56 0.030(2) 0.0183(18) 0.0220(18) 0.0053(15) 0.0032(15) 0.0115(16)
C57 0.054(3) 0.029(2) 0.049(3) 0.019(2) -0.001(2) 0.003(2)
C58 0.044(3) 0.020(2) 0.033(2) 0.0087(18) -0.0011(19) 0.0038(19)
C59 0.046(3) 0.035(3) 0.142(7) 0.032(4) 0.030(4) 0.005(3)
C60 0.131(7) 0.023(3) 0.038(3) 0.010(2) -0.016(3) -0.005(3)
C61 0.029(2) 0.024(2) 0.0214(18) 0.0074(16) 0.0049(16) 0.0077(16)
C62 0.0254(19) 0.0229(19) 0.0203(18) 0.0072(15) 0.0037(15) 0.0060(16)
C63 0.035(2) 0.0218(19) 0.0177(17) 0.0050(15) 0.0031(16) 0.0097(17)
C64 0.032(2) 0.028(2) 0.0237(19) 0.0074(16) 0.0073(16) 0.0127(17)
C65 0.028(2) 0.030(2) 0.028(2) 0.0101(17) 0.0066(17) 0.0073(17)
C66 0.029(2) 0.0210(19) 0.027(2) 0.0073(16) 0.0014(16) 0.0051(16)
C67 0.034(2) 0.035(2) 0.043(3) 0.013(2) 0.014(2) 0.007(2)
C68 0.054(3) 0.075(4) 0.051(3) 0.035(3) 0.013(3) -0.004(3)
C69 0.038(3) 0.075(4) 0.048(3) 0.013(3) 0.005(3) -0.019(3)
C70 0.072(5) 0.065(4) 0.163(9) 0.051(5) 0.080(6) 0.033(4)
C71 0.0263(19) 0.0166(18) 0.0255(19) 0.0062(15) 0.0071(15) 0.0046(15)
C72 0.030(2) 0.0196(19) 0.0232(19) 0.0052(15) 0.0050(16) 0.0050(16)
C73 0.033(2) 0.022(2) 0.0246(19) 0.0037(16) 0.0105(17) 0.0037(17)
C74 0.026(2) 0.023(2) 0.035(2) 0.0036(17) 0.0128(17) 0.0073(16)
C75 0.028(2) 0.0198(19) 0.035(2) 0.0046(17) 0.0058(17) 0.0078(16)
C76 0.032(2) 0.0163(18) 0.0254(19) 0.0047(15) 0.0072(16) 0.0067(16)
C77 0.027(2) 0.033(2) 0.046(3) 0.001(2) 0.015(2) 0.0108(19)
C78 0.054(3) 0.087(5) 0.054(3) 0.014(3) 0.036(3) 0.036(3)
C79 0.054(4) 0.034(3) 0.119(6) 0.005(3) 0.051(4) 0.019(3)
C80 0.035(3) 0.053(3) 0.062(4) 0.010(3) 0.020(3) 0.013(2)
C81 0.034(2) 0.036(2) 0.033(2) 0.0148(19) 0.0098(18) 0.0149(19)
C82 0.067(4) 0.051(3) 0.037(3) 0.006(2) 0.016(3) 0.036(3)
C83 0.029(2) 0.047(3) 0.032(2) 0.013(2) 0.0067(18) 0.008(2)
C84 0.031(2) 0.060(3) 0.045(3) 0.032(3) 0.019(2) 0.020(2)

loop_
_atom_type_symbol
_atom_type_description
_atom_type_scat_dispersion_real
_atom_type_scat_dispersion_imag
_atom_type_scat_source
C C 0.0033 0.0016 'International Tables Vol C Tables 4.2.6.8 and 6.1.1.4'
H H 0.0000 0.0000 'International Tables Vol C Tables 4.2.6.8 and 6.1.1.4'
F F 0.0171 0.0103 'International Tables Vol C Tables 4.2.6.8 and 6.1.1.4'
O O 0.0106 0.0060 'International Tables Vol C Tables 4.2.6.8 and 6.1.1.4'
S S 0.1246 0.1234 'International Tables Vol C Tables 4.2.6.8 and 6.1.1.4'
Cl Cl 0.1484 0.1585 'International Tables Vol C Tables 4.2.6.8 and 6.1.1.4'

loop_
_geom_angle_atom_site_label_1
_geom_angle_atom_site_label_2
_geom_angle_atom_site_label_3
_geom_angle
_geom_angle_site_symmetry_1
_geom_angle_site_symmetry_3
_geom_angle_publ_flag
C86 Cl1 C85 33.0(6) . . ?
C86 Cl2 C85 33.3(6) . . ?
C85 Cl3 C86 38.0(7) . . ?
C13 S1 C26 95.99(18) . . ?
C11 S2 C6 101.51(18) . . ?
C35 S3 C2 100.36(17) . . ?
C33 S4 C22 97.63(18) . . ?
O16 S5 O15 120.7(3) . . ?
O16 S5 O2 110.4(2) . . ?
O15 S5 O2 111.45(18) . . ?
O16 S5 C82 107.9(3) . . ?
O15 S5 C82 107.8(3) . . ?
O2 S5 C82 95.6(2) . . ?
O13 S6 O14 124.1(2) . . ?
O13 S6 O1 107.06(19) . . ?
O14 S6 O1 111.75(18) . . ?
O13 S6 C81 105.2(2) . . ?
O14 S6 C81 105.8(2) . . ?
O1 S6 C81 99.99(18) . . ?
C76 S7 C44 98.13(18) . . ?
C42 S8 C52 97.88(18) . . ?
C56 S9 C61 99.54(19) . . ?
C72 S10 C63 100.50(19) . . ?
O9 S11 O8 124.1(2) . . ?
O9 S11 O6 106.25(18) . . ?
O8 S11 O6 111.43(17) . . ?
O9 S11 C84 106.2(2) . . ?
O8 S11 C84 104.8(2) . . ?
O6 S11 C84 101.82(18) . . ?
O11 S12 O10 123.5(2) . . ?
O11 S12 O7 107.77(19) . . ?
O10 S12 O7 111.32(17) . . ?
O11 S12 C83 105.9(2) . . ?
O10 S12 C83 105.1(2) . . ?
O7 S12 C83 100.71(19) . . ?
C34 O1 S6 119.9(2) . . ?
C21 O2 S5 118.8(2) . . ?
C51 O6 S11 119.7(2) . . ?
C62 O7 S12 122.2(2) . . ?
O4 C1 C2 122.4(3) . . ?
O4 C1 C6 118.5(3) . . ?
C2 C1 C6 119.1(3) . . ?
C1 C2 C3 120.3(3) . . ?
C1 C2 S3 118.3(3) . . ?
C3 C2 S3 121.4(3) . . ?
C2 C3 C4 121.6(4) . . ?
C5 C4 C3 117.2(4) . . ?
C5 C4 C7 121.3(4) . . ?
C3 C4 C7 121.3(4) . . ?
C6 C5 C4 122.0(4) . . ?
C5 C6 C1 119.8(4) . . ?
C5 C6 S2 121.0(3) . . ?
C1 C6 S2 119.2(3) . . ?
C9 C7 C10 107.0(5) . . ?
C9 C7 C4 111.7(4) . . ?
C10 C7 C4 110.7(4) . . ?
C9 C7 C8 108.4(5) . . ?
C10 C7 C8 111.2(7) . . ?
C4 C7 C8 108.0(4) . . ?
C16 C11 C12 120.4(4) . . ?
C16 C11 S2 119.6(3) . . ?
C12 C11 S2 119.9(3) . . ?
O3 C12 C13 119.2(3) . . ?
O3 C12 C11 122.5(3) . . ?
C13 C12 C11 118.3(3) . . ?
C12 C13 C14 120.3(4) . . ?
C12 C13 S1 119.3(3) . . ?
C14 C13 S1 120.3(3) . . ?
C15 C14 C13 122.2(4) . . ?
C14 C15 C16 116.7(4) . . ?
C14 C15 C17 121.8(4) . . ?
C16 C15 C17 121.5(4) . . ?
C11 C16 C15 122.0(4) . . ?
C20 C17 C18 109.3(4) . . ?
C20 C17 C15 108.8(3) . . ?
C18 C17 C15 110.7(3) . . ?
C20 C17 C19 109.6(4) . . ?
C18 C17 C19 108.2(4) . . ?
C15 C17 C19 110.2(3) . . ?
C26 C21 C22 120.9(4) . . ?
C26 C21 O2 120.3(3) . . ?
C22 C21 O2 118.6(3) . . ?
C23 C22 C21 118.0(4) . . ?
C23 C22 S4 120.4(3) . . ?
C21 C22 S4 121.5(3) . . ?
C24 C23 C22 122.6(4) . . ?
C23 C24 C25 118.0(4) . . ?
C23 C24 C27 121.3(4) . . ?
C25 C24 C27 120.6(4) . . ?
C24 C25 C26 121.4(4) . . ?
C21 C26 C25 119.0(4) . . ?
C21 C26 S1 122.4(3) . . ?
C25 C26 S1 118.3(3) . . ?
C29 C27 C30 121.5(6) . . ?
C29 C27 C24 112.2(5) . . ?
C30 C27 C24 113.2(5) . . ?
C29 C27 C28 102.6(5) . . ?
C30 C27 C28 100.2(5) . . ?
C24 C27 C28 104.0(5) . . ?
C36 C31 C32 117.4(4) . . ?
C36 C31 C37 119.2(3) . . ?
C32 C31 C37 123.3(4) . . ?
C33 C32 C31 121.2(4) . . ?
C32 C33 C34 118.7(4) . . ?
C32 C33 S4 120.5(3) . . ?
C34 C33 S4 120.5(3) . . ?
C35 C34 C33 121.6(4) . . ?
C35 C34 O1 118.9(3) . . ?
C33 C34 O1 119.4(3) . . ?
C36 C35 C34 118.0(4) . . ?
C36 C35 S3 119.4(3) . . ?
C34 C35 S3 122.6(3) . . ?
C35 C36 C31 122.8(4) . . ?
C31 C37 C40 109.7(4) . . ?
C31 C37 C38 111.7(3) . . ?
C40 C37 C38 108.4(4) . . ?
C31 C37 C39 107.8(3) . . ?
C40 C37 C39 109.4(4) . . ?
C38 C37 C39 109.8(4) . . ?
C42 C41 C46 121.3(4) . . ?
C41 C42 C43 120.9(4) . . ?
C41 C42 S8 120.4(3) . . ?
C43 C42 S8 118.7(3) . . ?
O5 C43 C42 122.8(4) . . ?
O5 C43 C44 118.6(4) . . ?
C42 C43 C44 118.5(4) . . ?
C45 C44 C43 119.6(4) . . ?
C45 C44 S7 121.7(3) . . ?
C43 C44 S7 118.7(3) . . ?
C46 C45 C44 122.4(4) . . ?
C45 C46 C41 117.2(4) . . ?
C45 C46 C47 121.9(4) . . ?
C41 C46 C47 120.8(4) . . ?
C50 C47 C48 121.4(6) . . ?
C50 C47 C46 115.4(5) . . ?
C48 C47 C46 112.5(5) . . ?
C50 C47 C49 105.5(5) . . ?
C48 C47 C49 92.2(5) . . ?
C46 C47 C49 105.3(5) . . ?
C56 C51 C52 121.1(4) . . ?
C56 C51 O6 120.4(3) . . ?
C52 C51 O6 118.4(3) . . ?
C53 C52 C51 118.8(4) . . ?
C53 C52 S8 118.8(3) . . ?
C51 C52 S8 122.4(3) . . ?
C52 C53 C54 122.0(4) . . ?
C53 C54 C55 117.5(4) . . ?
C53 C54 C58 120.1(4) . . ?
C55 C54 C58 122.3(4) . . ?
C54 C55 C56 122.0(4) . . ?
C51 C56 C55 118.2(4) . . ?
C51 C56 S9 122.1(3) . . ?
C55 C56 S9 119.7(3) . . ?
C59 C58 C57 111.4(5) . . ?
C59 C58 C54 108.9(4) . . ?
C57 C58 C54 110.9(4) . . ?
C59 C58 C60 110.4(6) . . ?
C57 C58 C60 106.1(4) . . ?
C54 C58 C60 109.1(4) . . ?
C62 C61 C66 119.1(4) . . ?
C62 C61 S9 121.0(3) . . ?
C66 C61 S9 119.9(3) . . ?
C63 C62 C61 120.7(4) . . ?
C63 C62 O7 121.5(4) . . ?
C61 C62 O7 117.6(3) . . ?
C62 C63 C64 118.6(4) . . ?
C62 C63 S10 122.1(3) . . ?
C64 C63 S10 119.3(3) . . ?
C65 C64 C63 122.6(4) . . ?
C64 C65 C66 117.4(4) . . ?
C64 C65 C67 122.3(4) . . ?
C66 C65 C67 120.2(4) . . ?
C65 C66 C61 121.6(4) . . ?
C70 C67 C69 111.7(6) . . ?
C70 C67 C68 107.5(6) . . ?
C69 C67 C68 106.8(5) . . ?
C70 C67 C65 111.7(4) . . ?
C69 C67 C65 111.1(4) . . ?
C68 C67 C65 107.9(4) . . ?
O12 C71 C76 123.4(4) . . ?
O12 C71 C72 118.6(4) . . ?
C76 C71 C72 118.1(4) . . ?
C73 C72 C71 120.2(4) . . ?
C73 C72 S10 120.5(3) . . ?
C71 C72 S10 119.2(3) . . ?
C74 C73 C72 121.9(4) . . ?
C73 C74 C75 117.3(4) . . ?
C73 C74 C77 123.7(4) . . ?
C75 C74 C77 119.0(4) . . ?
C76 C75 C74 121.5(4) . . ?
C71 C76 C75 121.0(4) . . ?
C71 C76 S7 118.2(3) . . ?
C75 C76 S7 120.8(3) . . ?
C79 C77 C78 109.8(5) . . ?
C79 C77 C80 109.4(5) . . ?
C78 C77 C80 107.8(5) . . ?
C79 C77 C74 108.7(4) . . ?
C78 C77 C74 110.8(4) . . ?
C80 C77 C74 110.2(4) . . ?
F1 C81 F3 109.3(4) . . ?
F1 C81 F2 109.6(4) . . ?
F3 C81 F2 109.1(4) . . ?
F1 C81 S6 111.1(3) . . ?
F3 C81 S6 107.5(3) . . ?
F2 C81 S6 110.2(3) . . ?
F4 C82 F5 109.2(5) . . ?
F4 C82 F6 108.5(6) . . ?
F5 C82 F6 109.0(5) . . ?
F4 C82 S5 112.3(4) . . ?
F5 C82 S5 107.3(4) . . ?
F6 C82 S5 110.4(4) . . ?
F10 C83 F11 109.4(4) . . ?
F10 C83 F12 108.6(4) . . ?
F11 C83 F12 108.5(4) . . ?
F10 C83 S12 111.1(3) . . ?
F11 C83 S12 111.4(4) . . ?
F12 C83 S12 107.8(3) . . ?
F9 C84 F8 109.0(4) . . ?
F9 C84 F7 108.6(4) . . ?
F8 C84 F7 108.9(4) . . ?
F9 C84 S11 108.2(3) . . ?
F8 C84 S11 111.4(3) . . ?
F7 C84 S11 110.6(4) . . ?
C86 C85 Cl3 90.5(12) . . ?
C86 C85 Cl2 63.0(10) . . ?
Cl3 C85 Cl2 121.4(9) . . ?
C86 C85 Cl1 64.8(10) . . ?
Cl3 C85 Cl1 120.7(8) . . ?
Cl2 C85 Cl1 95.0(6) . . ?
C85 C86 Cl3 51.5(9) . . ?
C85 C86 Cl2 83.7(11) . . ?
Cl3 C86 Cl2 112.6(8) . . ?
C85 C86 Cl1 82.2(11) . . ?
Cl3 C86 Cl1 110.6(8) . . ?
Cl2 C86 Cl1 109.1(8) . . ?

loop_
_geom_bond_atom_site_label_1
_geom_bond_atom_site_label_2
_geom_bond_distance
_geom_bond_site_symmetry_2
_geom_bond_publ_flag
Cl1 C86 1.739(15) . ?
Cl1 C85 1.905(14) . ?
Cl2 C86 1.702(14) . ?
Cl2 C85 1.899(14) . ?
Cl3 C85 1.332(13) . ?
Cl3 C86 1.701(14) . ?
S1 C13 1.784(4) . ?
S1 C26 1.786(4) . ?
S2 C11 1.777(4) . ?
S2 C6 1.785(4) . ?
S3 C35 1.780(4) . ?
S3 C2 1.793(4) . ?
S4 C33 1.787(4) . ?
S4 C22 1.789(4) . ?
S5 O16 1.400(4) . ?
S5 O15 1.413(4) . ?
S5 O2 1.579(3) . ?
S5 C82 1.832(6) . ?
S6 O13 1.413(3) . ?
S6 O14 1.415(3) . ?
S6 O1 1.586(3) . ?
S6 C81 1.835(5) . ?
S7 C76 1.778(4) . ?
S7 C44 1.793(4) . ?
S8 C42 1.780(4) . ?
S8 C52 1.781(4) . ?
S9 C56 1.787(4) . ?
S9 C61 1.789(4) . ?
S10 C72 1.778(4) . ?
S10 C63 1.788(4) . ?
S11 O9 1.409(3) . ?
S11 O8 1.413(3) . ?
S11 O6 1.589(3) . ?
S11 C84 1.836(5) . ?
S12 O11 1.414(3) . ?
S12 O10 1.422(3) . ?
S12 O7 1.572(3) . ?
S12 C83 1.836(5) . ?
F1 C81 1.317(5) . ?
F2 C81 1.331(5) . ?
F3 C81 1.326(5) . ?
F4 C82 1.272(7) . ?
F5 C82 1.318(6) . ?
F6 C82 1.328(8) . ?
F7 C84 1.337(6) . ?
F8 C84 1.331(6) . ?
F9 C84 1.322(5) . ?
F10 C83 1.312(6) . ?
F11 C83 1.316(6) . ?
F12 C83 1.327(5) . ?
O1 C34 1.426(5) . ?
O2 C21 1.409(5) . ?
O3 C12 1.362(4) . ?
O4 C1 1.368(5) . ?
O5 C43 1.363(5) . ?
O6 C51 1.420(5) . ?
O7 C62 1.414(5) . ?
O12 C71 1.349(5) . ?
C1 C2 1.392(5) . ?
C1 C6 1.399(5) . ?
C2 C3 1.393(5) . ?
C3 C4 1.397(6) . ?
C4 C5 1.397(6) . ?
C4 C7 1.532(5) . ?
C5 C6 1.392(6) . ?
C7 C9 1.509(7) . ?
C7 C10 1.524(8) . ?
C7 C8 1.534(8) . ?
C11 C16 1.387(6) . ?
C11 C12 1.401(6) . ?
C12 C13 1.392(5) . ?
C13 C14 1.399(5) . ?
C14 C15 1.387(6) . ?
C15 C16 1.402(6) . ?
C15 C17 1.536(5) . ?
C17 C20 1.532(6) . ?
C17 C18 1.535(6) . ?
C17 C19 1.537(6) . ?
C21 C26 1.389(6) . ?
C21 C22 1.404(6) . ?
C22 C23 1.390(6) . ?
C23 C24 1.386(6) . ?
C24 C25 1.390(6) . ?
C24 C27 1.539(6) . ?
C25 C26 1.399(6) . ?
C27 C29 1.433(9) . ?
C27 C30 1.504(9) . ?
C27 C28 1.620(10) . ?
C31 C36 1.392(6) . ?
C31 C32 1.410(5) . ?
C31 C37 1.529(6) . ?
C32 C33 1.395(6) . ?
C33 C34 1.395(6) . ?
C34 C35 1.389(5) . ?
C35 C36 1.389(6) . ?
C37 C40 1.530(7) . ?
C37 C38 1.532(6) . ?
C37 C39 1.547(6) . ?
C41 C42 1.388(6) . ?
C41 C46 1.398(6) . ?
C42 C43 1.395(6) . ?
C43 C44 1.399(6) . ?
C44 C45 1.396(6) . ?
C45 C46 1.389(6) . ?
C46 C47 1.539(6) . ?
C47 C50 1.397(9) . ?
C47 C48 1.485(9) . ?
C47 C49 1.615(10) . ?
C51 C56 1.391(6) . ?
C51 C52 1.392(6) . ?
C52 C53 1.387(6) . ?
C53 C54 1.394(6) . ?
C54 C55 1.395(6) . ?
C54 C58 1.537(6) . ?
C55 C56 1.400(6) . ?
C57 C58 1.518(7) . ?
C58 C59 1.496(8) . ?
C58 C60 1.539(7) . ?
C61 C62 1.395(6) . ?
C61 C66 1.402(6) . ?
C62 C63 1.386(6) . ?
C63 C64 1.407(6) . ?
C64 C65 1.384(6) . ?
C65 C66 1.400(6) . ?
C65 C67 1.543(6) . ?
C67 C70 1.511(8) . ?
C67 C69 1.519(7) . ?
C67 C68 1.531(8) . ?
C71 C76 1.389(6) . ?
C71 C72 1.405(6) . ?
C72 C73 1.397(6) . ?
C73 C74 1.388(6) . ?
C74 C75 1.396(6) . ?
C74 C77 1.536(6) . ?
C75 C76 1.392(6) . ?
C77 C79 1.523(8) . ?
C77 C78 1.525(8) . ?
C77 C80 1.527(7) . ?
C85 C86 1.048(18) . ?
